data_7206577
loop_
_publ_author_name
'Bosch, Eric'
'Matheny, Julie'
'Brown, Amy E.'
'Eichler, Barrett'

_publ_section_title
;
 Role of counterions in the structures of diquinolinyl-silver
 coordination polymers
;
_journal_issue 19
_journal_name_full CrystEngComm
_journal_page_first 5755
_journal_paper_doi 10.1039/c1ce05753g
_journal_volume 13
_journal_year 2011
_chemical_formula_moiety 'C21 H12 Ag F3 N2 O3 S'
_chemical_formula_sum 'C21 H12 Ag F3 N2 O3 S'
_chemical_formula_weight 537.26
_space_group_crystal_system monoclinic
_space_group_IT_number 14
_space_group_name_Hall '-P 2ybc'
_space_group_name_H-M_alt 'P 1 21/c 1'
_atom_sites_solution_hydrogens geom
_atom_sites_solution_primary direct
_atom_sites_solution_secondary difmap
_audit_creation_method SHELXL-97
_cell_angle_alpha 90.00
_cell_angle_beta 106.7020(10)
_cell_angle_gamma 90.00
_cell_formula_units_Z 4
_cell_length_a 12.6144(11)
_cell_length_b 11.9320(10)
_cell_length_c 13.3180(11)
_cell_measurement_reflns_used 7247
_cell_measurement_temperature 173(2)
_cell_measurement_theta_max 25.94
_cell_measurement_theta_min 2.34
_cell_volume 1920.0(3)
_computing_cell_refinement 'Bruker SAINT'
_computing_data_collection 'Bruker APEX2'
_computing_data_reduction 'Bruker SAINT'
_computing_molecular_graphics 'ORTEP-III (Burnett & Johnson, 1996)'
_computing_publication_material 'CIFTAB (Sheldrick, 1997)'
_computing_structure_refinement 'SHELXL-97 (Sheldrick, 2008)'
_computing_structure_solution 'SHELXS-97 (Sheldrick, 2008)'
_diffrn_ambient_temperature 173(2)
_diffrn_detector_area_resol_mean 8.3660
_diffrn_measured_fraction_theta_full 1.000
_diffrn_measured_fraction_theta_max 0.997
_diffrn_measurement_device_type 'Bruker APEX-II CCD'
_diffrn_measurement_method 'phi and omega scans'
_diffrn_radiation_monochromator graphite
_diffrn_radiation_source 'fine-focus sealed tube'
_diffrn_radiation_type MoK\a
_diffrn_radiation_wavelength 0.71073
_diffrn_reflns_av_R_equivalents 0.0557
_diffrn_reflns_av_sigmaI/netI 0.0324
_diffrn_reflns_limit_h_max 16
_diffrn_reflns_limit_h_min -16
_diffrn_reflns_limit_k_max 15
_diffrn_reflns_limit_k_min -15
_diffrn_reflns_limit_l_max 17
_diffrn_reflns_limit_l_min -17
_diffrn_reflns_number 35365
_diffrn_reflns_theta_full 25.00
_diffrn_reflns_theta_max 27.14
_diffrn_reflns_theta_min 1.69
_exptl_absorpt_coefficient_mu 1.215
_exptl_absorpt_correction_T_max 0.9198
_exptl_absorpt_correction_T_min 0.6758
_exptl_absorpt_correction_type multi-scan
_exptl_absorpt_process_details
;
Data were corrected for decay and absorption using the program SADABS
based on the method of R.H. Blessing (Acta Cryst. A51, 33-38, 1995).
;
_exptl_crystal_colour colourless
_exptl_crystal_density_diffrn 1.859
_exptl_crystal_density_method 'not measured'
_exptl_crystal_description irregular
_exptl_crystal_F_000 1064
_exptl_crystal_size_max 0.35
_exptl_crystal_size_mid 0.15
_exptl_crystal_size_min 0.07
_refine_diff_density_max 0.606
_refine_diff_density_min -0.611
_refine_diff_density_rms 0.086
_refine_ls_extinction_method none
_refine_ls_goodness_of_fit_ref 1.027
_refine_ls_hydrogen_treatment constr
_refine_ls_matrix_type full
_refine_ls_number_parameters 280
_refine_ls_number_reflns 4239
_refine_ls_number_restraints 0
_refine_ls_restrained_S_all 1.027
_refine_ls_R_factor_all 0.0483
_refine_ls_R_factor_gt 0.0316
_refine_ls_shift/su_max 0.001
_refine_ls_shift/su_mean 0.000
_refine_ls_structure_factor_coef Fsqd
_refine_ls_weighting_details 'calc w=1/[\s^2^(Fo^2^)+(0.0311P)^2^+2.1249P] where P=(Fo^2^+2Fc^2^)/3'
_refine_ls_weighting_scheme calc
_refine_ls_wR_factor_gt 0.0695
_refine_ls_wR_factor_ref 0.0773
_reflns_number_gt 3321
_reflns_number_total 4239
_reflns_threshold_expression >2sigma(I)
_cod_data_source_file c1ce05753g.txt
_cod_data_source_block bq3agotf
_cod_depositor_comments
;
 Updating space group information.

 Antanas Vaitkus,
 2018-06-07

The following automatic conversions were performed:

'_symmetry_cell_setting' value 'Monoclinic' changed to 'monoclinic'
according to /home/saulius/struct/CIF-dictionaries/cif_core.dic
dictionary named 'cif_core.dic' version 2.4.1 from 2010-06-29.

Automatic conversion script
Id: cif_fix_values 1715 2011-07-08 13:25:40Z adriana 
;
_cod_original_sg_symbol_H-M 'P2(1)/c '
_cod_database_code 7206577

loop_
_space_group_symop_id
_space_group_symop_operation_xyz
1 x,y,z
2 -x,y+1/2,-z+1/2
3 -x,-y,-z
4 x,-y+1/2,z+1/2

loop_
_atom_site_label
_atom_site_type_symbol
_atom_site_fract_x
_atom_site_fract_y
_atom_site_fract_z
_atom_site_U_iso_or_equiv
_atom_site_adp_type
_atom_site_occupancy
_atom_site_symmetry_multiplicity
_atom_site_calc_flag
_atom_site_refinement_flags
Ag1 Ag 0.576526(19) 1.097576(18) 0.645602(19) 0.03092(9) Uani 1 1 d .
S1 S 0.28613(7) 0.78784(6) 0.55073(7) 0.03333(19) Uani 1 1 d .
F1 F 0.12263(17) 0.7808(2) 0.6348(2) 0.0667(7) Uani 1 1 d .
O1 O 0.3424(2) 0.8821(2) 0.5215(2) 0.0470(6) Uani 1 1 d .
N1 N 0.66786(19) 0.94235(19) 0.68627(18) 0.0224(5) Uani 1 1 d .
C1 C 0.6172(2) 0.8453(2) 0.6714(2) 0.0230(6) Uani 1 1 d .
H1 H 0.5390 0.8447 0.6428 0.028 Uiso 1 1 calc R
F2 F 0.09755(17) 0.89752(18) 0.5073(2) 0.0579(6) Uani 1 1 d .
O2 O 0.34739(19) 0.73274(19) 0.64548(19) 0.0428(6) Uani 1 1 d .
N2 N 0.48601(19) 0.25362(19) 0.61244(19) 0.0235(5) Uani 1 1 d .
C2 C 0.7823(2) 0.9445(2) 0.7268(2) 0.0233(6) Uani 1 1 d .
F3 F 0.21078(18) 0.93639(18) 0.65758(18) 0.0533(6) Uani 1 1 d .
O3 O 0.2313(2) 0.7147(2) 0.4667(2) 0.0656(8) Uani 1 1 d .
C3 C 0.8381(3) 1.0483(2) 0.7418(2) 0.0306(7) Uani 1 1 d .
H3 H 0.7978 1.1162 0.7238 0.037 Uiso 1 1 calc R
C4 C 0.9505(3) 1.0504(3) 0.7823(3) 0.0367(8) Uani 1 1 d .
H4 H 0.9881 1.1204 0.7915 0.044 Uiso 1 1 calc R
C5 C 1.0118(3) 0.9514(3) 0.8108(3) 0.0385(8) Uani 1 1 d .
H5 H 1.0900 0.9550 0.8391 0.046 Uiso 1 1 calc R
C6 C 0.9597(2) 0.8502(3) 0.7980(3) 0.0315(7) Uani 1 1 d .
H6 H 1.0015 0.7835 0.8180 0.038 Uiso 1 1 calc R
C7 C 0.8433(2) 0.8442(2) 0.7550(2) 0.0244(6) Uani 1 1 d .
C8 C 0.7860(2) 0.7417(2) 0.7388(2) 0.0248(6) Uani 1 1 d .
H8 H 0.8252 0.6733 0.7574 0.030 Uiso 1 1 calc R
C9 C 0.6726(2) 0.7408(2) 0.6958(2) 0.0224(6) Uani 1 1 d .
C10 C 0.6119(2) 0.6391(2) 0.6751(2) 0.0260(6) Uani 1 1 d .
C11 C 0.5600(2) 0.5529(2) 0.6539(2) 0.0266(6) Uani 1 1 d .
C12 C 0.4936(2) 0.4554(2) 0.6249(2) 0.0236(6) Uani 1 1 d .
C13 C 0.5425(2) 0.3474(2) 0.6365(2) 0.0260(6) Uani 1 1 d .
H13 H 0.6207 0.3425 0.6632 0.031 Uiso 1 1 calc R
C14 C 0.3728(2) 0.2600(2) 0.5719(2) 0.0229(6) Uani 1 1 d .
C15 C 0.3108(3) 0.1601(2) 0.5457(2) 0.0278(6) Uani 1 1 d .
H15 H 0.3470 0.0894 0.5557 0.033 Uiso 1 1 calc R
C16 C 0.1982(3) 0.1661(3) 0.5058(2) 0.0330(7) Uani 1 1 d .
H16 H 0.1564 0.0990 0.4879 0.040 Uiso 1 1 calc R
C17 C 0.1434(3) 0.2696(3) 0.4908(2) 0.0358(8) Uani 1 1 d .
H17 H 0.0651 0.2719 0.4634 0.043 Uiso 1 1 calc R
C18 C 0.2014(2) 0.3667(3) 0.5153(2) 0.0301(7) Uani 1 1 d .
H18 H 0.1634 0.4365 0.5047 0.036 Uiso 1 1 calc R
C19 C 0.3178(2) 0.3645(2) 0.5565(2) 0.0250(6) Uani 1 1 d .
C20 C 0.3810(2) 0.4626(2) 0.5842(2) 0.0256(6) Uani 1 1 d .
H20 H 0.3457 0.5337 0.5748 0.031 Uiso 1 1 calc R
C21 C 0.1737(3) 0.8543(3) 0.5893(3) 0.0398(8) Uani 1 1 d .

loop_
_atom_site_aniso_label
_atom_site_aniso_U_11
_atom_site_aniso_U_22
_atom_site_aniso_U_33
_atom_site_aniso_U_23
_atom_site_aniso_U_13
_atom_site_aniso_U_12
Ag1 0.03631(14) 0.01629(12) 0.03961(16) 0.00305(10) 0.01002(10) 0.00398(9)
S1 0.0363(4) 0.0240(4) 0.0370(5) -0.0021(3) 0.0062(3) 0.0010(3)
F1 0.0446(12) 0.0587(15) 0.105(2) 0.0344(14) 0.0341(13) -0.0024(11)
O1 0.0518(15) 0.0380(14) 0.0621(18) 0.0054(12) 0.0339(13) -0.0002(11)
N1 0.0286(13) 0.0178(11) 0.0204(13) 0.0004(9) 0.0065(10) 0.0004(9)
C1 0.0273(14) 0.0193(14) 0.0223(16) -0.0011(11) 0.0067(12) -0.0004(11)
F2 0.0382(11) 0.0482(13) 0.0769(17) 0.0208(12) -0.0002(11) 0.0091(10)
O2 0.0417(13) 0.0361(13) 0.0449(15) 0.0057(11) 0.0031(11) 0.0108(10)
N2 0.0291(13) 0.0159(11) 0.0257(14) 0.0004(9) 0.0085(10) -0.0008(9)
C2 0.0304(15) 0.0190(13) 0.0212(16) -0.0016(11) 0.0087(12) -0.0013(11)
F3 0.0557(13) 0.0464(12) 0.0639(15) -0.0095(11) 0.0271(11) 0.0036(10)
O3 0.0748(19) 0.0503(17) 0.0553(19) -0.0217(14) -0.0072(15) 0.0014(15)
C3 0.0379(17) 0.0199(14) 0.0336(19) -0.0035(12) 0.0096(14) -0.0025(13)
C4 0.0348(17) 0.0307(17) 0.045(2) -0.0095(15) 0.0126(15) -0.0131(14)
C5 0.0284(16) 0.0413(19) 0.045(2) -0.0123(16) 0.0094(15) -0.0070(14)
C6 0.0296(16) 0.0292(16) 0.0347(19) -0.0062(13) 0.0077(13) 0.0029(13)
C7 0.0300(15) 0.0217(14) 0.0214(16) -0.0029(11) 0.0074(12) -0.0013(12)
C8 0.0323(15) 0.0175(13) 0.0252(16) -0.0004(11) 0.0092(12) 0.0010(11)
C9 0.0305(15) 0.0179(13) 0.0206(16) -0.0002(11) 0.0102(12) -0.0019(11)
C10 0.0332(16) 0.0189(14) 0.0269(17) 0.0004(11) 0.0100(13) -0.0004(12)
C11 0.0346(16) 0.0214(14) 0.0253(17) 0.0022(11) 0.0110(13) 0.0017(12)
C12 0.0335(16) 0.0172(13) 0.0218(16) 0.0007(11) 0.0108(12) -0.0008(11)
C13 0.0294(15) 0.0218(15) 0.0270(17) 0.0002(12) 0.0083(12) -0.0021(12)
C14 0.0318(15) 0.0185(13) 0.0194(15) 0.0013(11) 0.0088(12) -0.0001(11)
C15 0.0410(17) 0.0204(14) 0.0236(17) -0.0006(12) 0.0118(13) -0.0046(12)
C16 0.0417(18) 0.0311(17) 0.0259(18) -0.0008(13) 0.0091(14) -0.0146(14)
C17 0.0312(16) 0.048(2) 0.0265(18) 0.0009(15) 0.0050(13) -0.0072(15)
C18 0.0311(16) 0.0329(16) 0.0251(17) 0.0024(13) 0.0058(13) 0.0018(13)
C19 0.0359(16) 0.0205(14) 0.0199(16) 0.0007(11) 0.0098(12) -0.0020(12)
C20 0.0378(16) 0.0170(13) 0.0234(16) 0.0030(11) 0.0113(13) 0.0025(12)
C21 0.0303(17) 0.0292(17) 0.058(2) 0.0142(16) 0.0090(16) -0.0046(14)

loop_
_atom_type_symbol
_atom_type_description
_atom_type_scat_dispersion_real
_atom_type_scat_dispersion_imag
_atom_type_scat_source
C C 0.0033 0.0016 'International Tables Vol C Tables 4.2.6.8 and 6.1.1.4'
H H 0.0000 0.0000 'International Tables Vol C Tables 4.2.6.8 and 6.1.1.4'
N N 0.0061 0.0033 'International Tables Vol C Tables 4.2.6.8 and 6.1.1.4'
O O 0.0106 0.0060 'International Tables Vol C Tables 4.2.6.8 and 6.1.1.4'
F F 0.0171 0.0103 'International Tables Vol C Tables 4.2.6.8 and 6.1.1.4'
S S 0.1246 0.1234 'International Tables Vol C Tables 4.2.6.8 and 6.1.1.4'
Ag Ag -0.8971 1.1015 'International Tables Vol C Tables 4.2.6.8 and 6.1.1.4'

loop_
_geom_angle_atom_site_label_1
_geom_angle_atom_site_label_2
_geom_angle_atom_site_label_3
_geom_angle
_geom_angle_site_symmetry_1
_geom_angle_site_symmetry_3
N2 Ag1 N1 177.41(9) 1_565 .
O3 S1 O2 115.19(16) . .
O3 S1 O1 115.40(18) . .
O2 S1 O1 114.34(16) . .
O3 S1 C21 104.19(18) . .
O2 S1 C21 102.57(16) . .
O1 S1 C21 102.71(14) . .
C1 N1 C2 118.9(2) . .
C1 N1 Ag1 121.11(19) . .
C2 N1 Ag1 120.03(18) . .
N1 C1 C9 123.7(3) . .
C13 N2 C14 118.5(2) . .
C13 N2 Ag1 117.74(19) . 1_545
C14 N2 Ag1 123.74(18) . 1_545
N1 C2 C3 119.5(3) . .
N1 C2 C7 120.9(2) . .
C3 C2 C7 119.6(3) . .
C4 C3 C2 119.5(3) . .
C3 C4 C5 121.4(3) . .
C6 C5 C4 120.3(3) . .
C5 C6 C7 120.2(3) . .
C8 C7 C2 118.6(3) . .
C8 C7 C6 122.3(3) . .
C2 C7 C6 119.2(3) . .
C9 C8 C7 119.8(3) . .
C8 C9 C10 121.7(3) . .
C8 C9 C1 118.1(2) . .
C10 C9 C1 120.2(3) . .
C11 C10 C9 177.8(3) . .
C10 C11 C12 176.4(3) . .
C20 C12 C13 118.0(3) . .
C20 C12 C11 121.3(3) . .
C13 C12 C11 120.7(3) . .
N2 C13 C12 123.9(3) . .
N2 C14 C19 121.1(2) . .
N2 C14 C15 119.2(2) . .
C19 C14 C15 119.6(3) . .
C16 C15 C14 119.4(3) . .
C15 C16 C17 121.0(3) . .
C18 C17 C16 120.5(3) . .
C17 C18 C19 120.3(3) . .
C20 C19 C18 122.3(3) . .
C20 C19 C14 118.6(3) . .
C18 C19 C14 119.1(3) . .
C12 C20 C19 119.8(3) . .
F3 C21 F1 107.2(3) . .
F3 C21 F2 107.7(3) . .
F1 C21 F2 107.4(3) . .
F3 C21 S1 111.4(2) . .
F1 C21 S1 111.0(2) . .
F2 C21 S1 111.9(3) . .

loop_
_geom_bond_atom_site_label_1
_geom_bond_atom_site_label_2
_geom_bond_distance
_geom_bond_site_symmetry_2
Ag1 N2 2.162(2) 1_565
Ag1 N1 2.166(2) .
S1 O3 1.431(3) .
S1 O2 1.436(2) .
S1 O1 1.443(2) .
S1 C21 1.823(4) .
F1 C21 1.332(4) .
N1 C1 1.310(4) .
N1 C2 1.388(4) .
C1 C9 1.421(4) .
F2 C21 1.333(4) .
N2 C13 1.316(4) .
N2 C14 1.376(4) .
N2 Ag1 2.162(2) 1_545
C2 C3 1.411(4) .
C2 C7 1.414(4) .
F3 C21 1.327(4) .
C3 C4 1.365(4) .
C4 C5 1.403(5) .
C5 C6 1.362(4) .
C6 C7 1.416(4) .
C7 C8 1.406(4) .
C8 C9 1.379(4) .
C9 C10 1.419(4) .
C10 C11 1.208(4) .
C11 C12 1.421(4) .
C12 C20 1.369(4) .
C12 C13 1.418(4) .
C14 C19 1.412(4) .
C14 C15 1.413(4) .
C15 C16 1.368(4) .
C16 C17 1.402(5) .
C17 C18 1.360(4) .
C18 C19 1.412(4) .
C19 C20 1.405(4) .
